data_7207329
loop_
_publ_author_name
'Ding, Fu'
'Song, Xiao'
'Jiang, Bing'
'Smet, Philippe F.'
'Poelman, Dirk'
'Xiong, Gang'
'Wu, Yong-Li'
'Gao, En-Jun'
'Verpoort, Francis'
'Sun, Ya-Guang'

_publ_section_title
;
 Two new Ln/Ag heterometallic-based conversion phosphors constructed by
 1H-benzimidazole-5,6-dicarboxylic acid
;
_journal_issue 5
_journal_name_full CrystEngComm
_journal_page_first 1753
_journal_paper_doi 10.1039/c1ce06012k
_journal_volume 14
_journal_year 2012
_chemical_formula_sum 'C18 H9 Ag Eu N4 O13'
_chemical_formula_weight 749.12
_chemical_name_systematic
;
?
;
_space_group_IT_number 2
_symmetry_space_group_name_Hall '-P 1'
_symmetry_space_group_name_H-M 'P -1'
_atom_sites_solution_hydrogens geom
_atom_sites_solution_primary direct
_atom_sites_solution_secondary difmap
_audit_creation_method SHELXL-97
_cell_angle_alpha 81.707(13)
_cell_angle_beta 71.83(2)
_cell_angle_gamma 89.722(9)
_cell_formula_units_Z 2
_cell_length_a 7.732(3)
_cell_length_b 12.238(5)
_cell_length_c 12.394(4)
_cell_measurement_reflns_used 50
_cell_measurement_temperature 293(2)
_cell_measurement_theta_max 25.02
_cell_measurement_theta_min 3.17
_cell_volume 1101.6(7)
_computing_structure_refinement 'SHELXL-97 (Sheldrick, 1997)'
_computing_structure_solution 'SHELXS-97 (Sheldrick, 1990)'
_diffrn_ambient_temperature 293(2)
_diffrn_detector_area_resol_mean 0
_diffrn_measured_fraction_theta_full 0.974
_diffrn_measured_fraction_theta_max 0.974
_diffrn_measurement_method 0
_diffrn_radiation_monochromator graphite
_diffrn_radiation_source 'fine-focus sealed tube'
_diffrn_radiation_type MoK\a
_diffrn_radiation_wavelength 0.71075
_diffrn_reflns_av_R_equivalents 0.0800
_diffrn_reflns_av_sigmaI/netI 0.1367
_diffrn_reflns_limit_h_max 9
_diffrn_reflns_limit_h_min -9
_diffrn_reflns_limit_k_max 13
_diffrn_reflns_limit_k_min -14
_diffrn_reflns_limit_l_max 14
_diffrn_reflns_limit_l_min -14
_diffrn_reflns_number 6214
_diffrn_reflns_theta_full 25.02
_diffrn_reflns_theta_max 25.02
_diffrn_reflns_theta_min 3.17
_diffrn_standards_decay_% 0
_diffrn_standards_interval_count 0
_diffrn_standards_interval_time 0
_diffrn_standards_number 0
_exptl_absorpt_coefficient_mu 3.790
_exptl_absorpt_correction_T_max 0.3960
_exptl_absorpt_correction_T_min 0.3125
_exptl_absorpt_correction_type multi-scan
_exptl_absorpt_process_details sadabs
_exptl_crystal_colour 0
_exptl_crystal_density_diffrn 2.258
_exptl_crystal_density_method 'not measured'
_exptl_crystal_description 0
_exptl_crystal_F_000 718
_exptl_crystal_size_max 0.40
_exptl_crystal_size_mid 0.30
_exptl_crystal_size_min 0.30
_refine_diff_density_max 1.351
_refine_diff_density_min -3.064
_refine_diff_density_rms 0.310
_refine_ls_extinction_method none
_refine_ls_goodness_of_fit_ref 1.079
_refine_ls_hydrogen_treatment none
_refine_ls_matrix_type full
_refine_ls_number_parameters 334
_refine_ls_number_reflns 3795
_refine_ls_number_restraints 0
_refine_ls_restrained_S_all 1.079
_refine_ls_R_factor_all 0.1257
_refine_ls_R_factor_gt 0.0814
_refine_ls_shift/su_max 0.000
_refine_ls_shift/su_mean 0.000
_refine_ls_structure_factor_coef Fsqd
_refine_ls_weighting_details 'calc w=1/[\s^2^(Fo^2^)+(0.0889P)^2^+0.0000P] where P=(Fo^2^+2Fc^2^)/3'
_refine_ls_weighting_scheme calc
_refine_ls_wR_factor_gt 0.1647
_refine_ls_wR_factor_ref 0.1956
_reflns_number_gt 2669
_reflns_number_total 3795
_reflns_threshold_expression >2sigma(I)
_cod_data_source_file c1ce06012k.txt
_cod_data_source_block c100613h
_cod_original_sg_symbol_H-M p-1
_cod_database_code 7207329

loop_
_symmetry_equiv_pos_as_xyz
'x, y, z'
'-x, -y, -z'

loop_
_atom_site_label
_atom_site_type_symbol
_atom_site_fract_x
_atom_site_fract_y
_atom_site_fract_z
_atom_site_U_iso_or_equiv
_atom_site_adp_type
_atom_site_occupancy
_atom_site_symmetry_multiplicity
_atom_site_calc_flag
_atom_site_refinement_flags
Eu1 Eu 0.79891(12) 0.81129(7) 0.96280(7) 0.0218(3) Uani 1 1 d .
Ag1 Ag 1.2725(2) 1.52241(11) 0.39613(11) 0.0352(4) Uani 1 1 d .
O1 O 0.5111(18) 0.5171(10) 0.8025(9) 0.038(3) Uani 1 1 d .
O2 O 0.3343(17) 0.6388(10) 0.9033(9) 0.036(3) Uani 1 1 d .
O3 O 0.6381(16) 0.8018(9) 0.8273(9) 0.031(3) Uani 1 1 d .
O4 O 0.508(2) 0.9523(9) 0.7726(10) 0.042(3) Uani 1 1 d .
O5 O 0.9926(15) 0.9112(10) 0.7601(9) 0.029(3) Uani 1 1 d .
O6 O 0.8329(14) 1.0108(8) 0.8887(8) 0.021(2) Uani 1 1 d .
O7 O 0.8197(15) 0.8893(9) 1.1323(9) 0.026(3) Uani 1 1 d .
O8 O 0.8557(15) 0.7101(8) 1.1380(9) 0.027(3) Uani 1 1 d .
O9 O 0.5836(18) 0.6530(10) 1.0278(10) 0.045(3) Uani 1 1 d .
O12 O 1.1239(16) 0.8587(10) 0.9489(9) 0.035(3) Uani 1 1 d .
O18 O 0.9922(16) 0.6675(9) 0.8869(9) 0.035(3) Uani 1 1 d .
O23 O 0.5063(16) 0.8874(10) 1.0734(10) 0.040(3) Uani 1 1 d .
N1 N 1.1102(18) 1.3735(10) 0.4369(11) 0.024(3) Uani 1 1 d .
N2 N 0.9926(17) 1.2177(11) 0.4043(11) 0.025(3) Uani 1 1 d .
H2 H 0.9483 1.1770 0.3748 0.029 Uiso 1 1 d R
N3 N 0.4976(19) 0.8514(11) 0.3732(10) 0.028(3) Uani 1 1 d .
H7 H 0.5120 0.9206 0.3330 0.033 Uiso 1 1 d R
N4 N 0.4014(18) 0.6716(10) 0.4081(10) 0.023(3) Uani 1 1 d .
C10 C 0.928(2) 0.7969(13) 1.2809(13) 0.022(4) Uani 1 1 d .
C12 C 0.943(2) 1.0051(13) 0.7887(13) 0.022(4) Uani 1 1 d .
C15 C 0.555(2) 0.8563(13) 0.7661(13) 0.023(4) Uani 1 1 d .
C18 C 0.864(2) 0.7993(14) 1.1772(14) 0.031(4) Uani 1 1 d .
C22 C 0.531(2) 0.8612(12) 0.5699(11) 0.020(3) Uani 1 1 d .
H22 H 0.5692 0.9353 0.5552 0.024 Uiso 1 1 calc R
C25 C 0.961(2) 1.1041(13) 0.5979(13) 0.030(4) Uani 1 1 d .
H25 H 0.9100 1.0407 0.5846 0.036 Uiso 1 1 calc R
C28 C 1.004(2) 1.1961(13) 0.5142(13) 0.023(4) Uani 1 1 d .
C30 C 0.489(2) 0.8107(11) 0.4858(12) 0.016(3) Uani 1 1 d .
C32 C 0.994(2) 1.1054(13) 0.7002(13) 0.024(4) Uani 1 1 d .
C33 C 0.893(2) 0.7030(12) 1.3614(13) 0.022(4) Uani 1 1 d .
C34 C 0.514(2) 0.7979(14) 0.6759(14) 0.032(4) Uani 1 1 d .
C35 C 0.431(2) 0.6999(12) 0.5065(12) 0.021(3) Uani 1 1 d .
C37 C 0.453(2) 0.6843(12) 0.6961(13) 0.023(4) Uani 1 1 d .
C38 C 1.064(2) 1.3244(14) 0.3619(14) 0.031(4) Uani 1 1 d .
H38 H 1.0776 1.3582 0.2874 0.037 Uiso 1 1 calc R
C41 C 0.413(2) 0.6367(13) 0.6101(14) 0.029(4) Uani 1 1 d .
H41 H 0.3749 0.5627 0.6233 0.035 Uiso 1 1 calc R
C45 C 0.443(2) 0.7619(14) 0.3351(13) 0.032(4) Uani 1 1 d .
H45 H 0.4358 0.7659 0.2611 0.039 Uiso 1 1 calc R
C50 C 1.076(2) 1.2929(12) 0.5358(13) 0.020(3) Uani 1 1 d .
C55 C 0.427(2) 0.6090(15) 0.8099(16) 0.034(4) Uani 1 1 d .
O21 O 0.104(2) 0.5371(10) 0.1294(12) 0.059(4) Uani 1 1 d .
H21A H 0.0447 0.4867 0.1133 0.070 Uiso 1 1 d R
H21B H 0.0448 0.5952 0.1228 0.070 Uiso 1 1 d R

loop_
_atom_site_aniso_label
_atom_site_aniso_U_11
_atom_site_aniso_U_22
_atom_site_aniso_U_33
_atom_site_aniso_U_23
_atom_site_aniso_U_13
_atom_site_aniso_U_12
Eu1 0.0231(5) 0.0233(5) 0.0201(4) -0.0019(3) -0.0086(3) -0.0049(3)
Ag1 0.0419(9) 0.0279(8) 0.0371(8) -0.0026(6) -0.0151(7) -0.0083(7)
O1 0.053(9) 0.029(7) 0.022(6) 0.011(5) -0.003(6) -0.001(6)
O2 0.038(8) 0.041(8) 0.023(6) -0.002(5) -0.002(6) -0.016(6)
O3 0.043(8) 0.024(6) 0.029(6) 0.003(5) -0.020(6) -0.014(5)
O4 0.080(10) 0.027(7) 0.034(7) -0.007(5) -0.036(7) 0.011(7)
O5 0.021(7) 0.040(7) 0.027(6) -0.006(5) -0.008(5) -0.005(5)
O6 0.024(6) 0.014(6) 0.021(6) -0.006(4) 0.000(5) -0.005(5)
O7 0.029(7) 0.023(6) 0.022(6) 0.000(5) -0.004(5) -0.004(5)
O8 0.035(7) 0.017(6) 0.030(6) 0.002(5) -0.012(5) -0.008(5)
O9 0.054(9) 0.040(8) 0.047(8) 0.018(6) -0.037(7) -0.032(6)
O12 0.030(7) 0.045(8) 0.029(6) -0.004(6) -0.009(6) -0.006(6)
O18 0.032(7) 0.035(7) 0.034(7) -0.010(5) -0.003(6) 0.010(6)
O23 0.026(7) 0.056(9) 0.033(7) 0.002(6) -0.006(6) 0.000(6)
N1 0.032(9) 0.020(7) 0.027(7) -0.007(6) -0.018(7) 0.002(6)
N2 0.017(8) 0.034(8) 0.025(7) -0.009(6) -0.008(6) -0.001(6)
N3 0.036(9) 0.028(8) 0.018(7) -0.006(6) -0.007(6) 0.003(7)
N4 0.026(8) 0.021(7) 0.021(7) 0.003(6) -0.007(6) 0.001(6)
C10 0.013(8) 0.030(9) 0.030(9) -0.008(7) -0.013(7) -0.001(7)
C12 0.025(10) 0.019(9) 0.022(8) 0.008(7) -0.015(7) -0.013(7)
C15 0.026(10) 0.020(9) 0.024(8) -0.003(7) -0.009(7) 0.007(7)
C18 0.034(11) 0.028(10) 0.025(9) 0.001(8) -0.002(8) -0.013(8)
C22 0.028(10) 0.008(7) 0.015(7) 0.002(6) 0.005(7) 0.007(7)
C25 0.029(10) 0.024(9) 0.032(9) -0.007(8) 0.001(8) -0.017(8)
C28 0.014(9) 0.028(9) 0.028(9) -0.012(7) -0.006(7) 0.003(7)
C30 0.023(9) 0.010(8) 0.018(7) -0.006(6) -0.008(7) 0.010(7)
C32 0.024(10) 0.023(9) 0.024(8) -0.005(7) -0.007(7) -0.003(7)
C33 0.029(10) 0.009(8) 0.026(8) 0.003(6) -0.009(7) -0.008(7)
C34 0.038(11) 0.034(10) 0.031(9) -0.005(8) -0.018(9) -0.007(8)
C35 0.019(9) 0.021(9) 0.018(8) 0.003(6) -0.001(7) -0.002(7)
C37 0.027(10) 0.017(8) 0.027(9) 0.001(7) -0.013(8) -0.002(7)
C38 0.030(11) 0.041(11) 0.025(9) -0.005(8) -0.014(8) 0.001(9)
C41 0.029(10) 0.021(9) 0.036(9) 0.002(7) -0.012(8) -0.011(7)
C45 0.051(12) 0.042(11) 0.011(8) -0.008(8) -0.018(8) 0.008(9)
C50 0.015(9) 0.020(8) 0.027(8) -0.005(7) -0.009(7) 0.000(7)
C55 0.023(10) 0.032(11) 0.050(12) -0.002(9) -0.019(9) -0.010(8)
O21 0.062(11) 0.025(8) 0.084(11) -0.003(7) -0.018(9) 0.003(7)

loop_
_atom_type_symbol
_atom_type_description
_atom_type_scat_dispersion_real
_atom_type_scat_dispersion_imag
_atom_type_scat_source
C C 0.0033 0.0016 'International Tables Vol C Tables 4.2.6.8 and 6.1.1.4'
H H 0.0000 0.0000 'International Tables Vol C Tables 4.2.6.8 and 6.1.1.4'
Ag Ag -0.8971 1.1015 'International Tables Vol C Tables 4.2.6.8 and 6.1.1.4'
Eu Eu -0.1578 3.6682 'International Tables Vol C Tables 4.2.6.8 and 6.1.1.4'
N N 0.0061 0.0033 'International Tables Vol C Tables 4.2.6.8 and 6.1.1.4'
O O 0.0106 0.0060 'International Tables Vol C Tables 4.2.6.8 and 6.1.1.4'

loop_
_geom_angle_atom_site_label_1
_geom_angle_atom_site_label_2
_geom_angle_atom_site_label_3
_geom_angle
_geom_angle_site_symmetry_1
_geom_angle_site_symmetry_3
O3 Eu1 O18 90.4(4) . .
O3 Eu1 O9 70.2(4) . .
O18 Eu1 O9 79.3(4) . .
O3 Eu1 O6 84.6(3) . .
O18 Eu1 O6 127.7(4) . .
O9 Eu1 O6 143.9(4) . .
O3 Eu1 O7 147.6(4) . .
O18 Eu1 O7 121.8(4) . .
O9 Eu1 O7 109.0(4) . .
O6 Eu1 O7 78.8(3) . .
O3 Eu1 O8 144.0(3) . .
O18 Eu1 O8 77.7(4) . .
O9 Eu1 O8 74.2(3) . .
O6 Eu1 O8 129.4(3) . .
O7 Eu1 O8 52.5(3) . .
O3 Eu1 O23 82.3(4) . .
O18 Eu1 O23 154.8(4) . .
O9 Eu1 O23 75.5(4) . .
O6 Eu1 O23 75.8(4) . .
O7 Eu1 O23 66.7(4) . .
O8 Eu1 O23 94.1(4) . .
O3 Eu1 O12 135.1(4) . .
O18 Eu1 O12 70.6(4) . .
O9 Eu1 O12 138.9(4) . .
O6 Eu1 O12 77.1(4) . .
O7 Eu1 O12 67.5(3) . .
O8 Eu1 O12 72.7(4) . .
O23 Eu1 O12 130.2(4) . .
O3 Eu1 O5 70.0(4) . .
O18 Eu1 O5 78.0(4) . .
O9 Eu1 O5 133.6(4) . .
O6 Eu1 O5 51.4(3) . .
O7 Eu1 O5 117.4(3) . .
O8 Eu1 O5 137.4(4) . .
O23 Eu1 O5 121.1(4) . .
O12 Eu1 O5 66.5(3) . .
N1 Ag1 N4 163.1(5) . 1_665
C15 O3 Eu1 145.1(10) . .
C12 O5 Eu1 91.0(9) . .
C12 O6 Eu1 97.8(9) . .
C18 O7 Eu1 93.1(9) . .
C18 O8 Eu1 91.8(9) . .
C38 N1 C50 105.0(13) . .
C38 N1 Ag1 124.8(11) . .
C50 N1 Ag1 127.9(9) . .
C28 N2 C38 105.7(12) . .
C28 N2 H2 125.4 . .
C38 N2 H2 128.8 . .
C45 N3 C30 103.5(13) . .
C45 N3 H7 122.6 . .
C30 N3 H7 132.9 . .
C45 N4 C35 104.1(12) . .
C45 N4 Ag1 128.8(11) . 1_445
C35 N4 Ag1 126.3(10) . 1_445
C33 C10 C32 120.9(14) . 2_777
C33 C10 C18 119.1(14) . .
C32 C10 C18 119.8(14) 2_777 .
O5 C12 O6 119.8(13) . .
O5 C12 C32 119.3(14) . .
O6 C12 C32 120.4(14) . .
O4 C15 O3 125.4(14) . .
O4 C15 C34 118.3(14) . .
O3 C15 C34 116.3(14) . .
O7 C18 O8 121.6(15) . .
O7 C18 C10 119.4(14) . .
O8 C18 C10 119.0(15) . .
C34 C22 C30 118.6(14) . .
C34 C22 H22 120.7 . .
C30 C22 H22 120.7 . .
C32 C25 C28 120.5(14) . .
C32 C25 H25 119.7 . .
C28 C25 H25 119.7 . .
N2 C28 C25 133.4(14) . .
N2 C28 C50 107.0(14) . .
C25 C28 C50 119.7(14) . .
C35 C30 N3 107.3(12) . .
C35 C30 C22 121.3(13) . .
N3 C30 C22 131.3(13) . .
C25 C32 C10 119.0(15) . 2_777
C25 C32 C12 118.8(14) . .
C10 C32 C12 122.2(13) 2_777 .
C10 C33 C50 118.8(13) . 2_777
C22 C34 C37 119.4(14) . .
C22 C34 C15 117.1(15) . .
C37 C34 C15 123.5(14) . .
C41 C35 C30 120.8(14) . .
C41 C35 N4 130.1(14) . .
C30 C35 N4 109.1(12) . .
C41 C37 C34 120.4(14) . .
C41 C37 C55 116.4(14) . .
C34 C37 C55 123.2(13) . .
N1 C38 N2 113.7(14) . .
N1 C38 H38 123.2 . .
N2 C38 H38 123.2 . .
C35 C41 C37 119.5(15) . .
C35 C41 H41 120.3 . .
C37 C41 H41 120.3 . .
N4 C45 N3 116.1(13) . .
N4 C45 H45 121.9 . .
N3 C45 H45 121.9 . .
C33 C50 C28 121.0(14) 2_777 .
C33 C50 N1 130.4(13) 2_777 .
C28 C50 N1 108.6(13) . .
O2 C55 O1 124.1(17) . .
O2 C55 C37 120.4(16) . .
O1 C55 C37 115.4(15) . .
H21A O21 H21B 105.2 . .

loop_
_geom_bond_atom_site_label_1
_geom_bond_atom_site_label_2
_geom_bond_distance
_geom_bond_site_symmetry_2
Eu1 O3 2.395(10) .
Eu1 O18 2.407(11) .
Eu1 O9 2.433(11) .
Eu1 O6 2.467(10) .
Eu1 O7 2.479(10) .
Eu1 O8 2.501(10) .
Eu1 O23 2.506(12) .
Eu1 O12 2.529(12) .
Eu1 O5 2.614(11) .
Ag1 N1 2.124(13) .
Ag1 N4 2.130(13) 1_665
O1 C55 1.29(2) .
O2 C55 1.26(2) .
O3 C15 1.261(18) .
O4 C15 1.235(17) .
O5 C12 1.273(18) .
O6 C12 1.277(18) .
O7 C18 1.256(19) .
O8 C18 1.267(18) .
N1 C38 1.314(18) .
N1 C50 1.413(19) .
N2 C28 1.380(19) .
N2 C38 1.38(2) .
N2 H2 0.7945 .
N3 C45 1.37(2) .
N3 C30 1.392(18) .
N3 H7 0.9070 .
N4 C45 1.30(2) .
N4 C35 1.400(18) .
N4 Ag1 2.130(13) 1_445
C10 C33 1.38(2) .
C10 C32 1.43(2) 2_777
C10 C18 1.51(2) .
C12 C32 1.49(2) .
C15 C34 1.52(2) .
C22 C34 1.39(2) .
C22 C30 1.405(19) .
C22 H22 0.9300 .
C25 C32 1.37(2) .
C25 C28 1.38(2) .
C25 H25 0.9300 .
C28 C50 1.40(2) .
C30 C35 1.39(2) .
C32 C10 1.43(2) 2_777
C33 C50 1.38(2) 2_777
C34 C37 1.43(2) .
C35 C41 1.37(2) .
C37 C41 1.40(2) .
C37 C55 1.53(2) .
C38 H38 0.9300 .
C41 H41 0.9300 .
C45 H45 0.9300 .
C50 C33 1.38(2) 2_777
O21 H21A 0.8497 .
O21 H21B 0.8497 .

loop_
_geom_torsion_atom_site_label_1
_geom_torsion_atom_site_label_2
_geom_torsion_atom_site_label_3
_geom_torsion_atom_site_label_4
_geom_torsion
_geom_torsion_site_symmetry_1
_geom_torsion_site_symmetry_4
O18 Eu1 O3 C15 -147.1(19) . .
O9 Eu1 O3 C15 134(2) . .
O6 Eu1 O3 C15 -19.2(19) . .
O7 Eu1 O3 C15 40(2) . .
O8 Eu1 O3 C15 143.6(17) . .
O23 Eu1 O3 C15 57.2(19) . .
O12 Eu1 O3 C15 -85(2) . .
O5 Eu1 O3 C15 -70.0(19) . .
O3 Eu1 O5 C12 99.9(9) . .
O18 Eu1 O5 C12 -165.3(9) . .
O9 Eu1 O5 C12 132.4(9) . .
O6 Eu1 O5 C12 0.5(8) . .
O7 Eu1 O5 C12 -45.5(9) . .
O8 Eu1 O5 C12 -108.8(9) . .
O23 Eu1 O5 C12 32.5(9) . .
O12 Eu1 O5 C12 -91.5(8) . .
O3 Eu1 O6 C12 -69.2(9) . .
O18 Eu1 O6 C12 17.1(10) . .
O9 Eu1 O6 C12 -114.3(10) . .
O7 Eu1 O6 C12 138.8(9) . .
O8 Eu1 O6 C12 123.8(9) . .
O23 Eu1 O6 C12 -152.6(9) . .
O12 Eu1 O6 C12 69.5(9) . .
O5 Eu1 O6 C12 -0.6(8) . .
O3 Eu1 O7 C18 139.5(10) . .
O18 Eu1 O7 C18 -32.3(11) . .
O9 Eu1 O7 C18 56.7(11) . .
O6 Eu1 O7 C18 -159.9(10) . .
O8 Eu1 O7 C18 5.5(9) . .
O23 Eu1 O7 C18 120.8(11) . .
O12 Eu1 O7 C18 -79.4(10) . .
O5 Eu1 O7 C18 -124.9(10) . .
O3 Eu1 O8 C18 -144.3(10) . .
O18 Eu1 O8 C18 142.4(10) . .
O9 Eu1 O8 C18 -135.4(11) . .
O6 Eu1 O8 C18 13.3(11) . .
O7 Eu1 O8 C18 -5.4(9) . .
O23 Eu1 O8 C18 -61.7(10) . .
O12 Eu1 O8 C18 69.2(10) . .
O5 Eu1 O8 C18 85.8(11) . .
N4 Ag1 N1 C38 162.4(15) 1_665 .
N4 Ag1 N1 C50 -37(2) 1_665 .
Eu1 O5 C12 O6 -1.0(14) . .
Eu1 O5 C12 C32 -173.0(12) . .
Eu1 O6 C12 O5 1.0(15) . .
Eu1 O6 C12 C32 173.0(12) . .
Eu1 O3 C15 O4 -11(3) . .
Eu1 O3 C15 C34 167.9(13) . .
Eu1 O7 C18 O8 -10.1(17) . .
Eu1 O7 C18 C10 170.3(13) . .
Eu1 O8 C18 O7 10.0(17) . .
Eu1 O8 C18 C10 -170.4(14) . .
C33 C10 C18 O7 148.7(16) . .
C32 C10 C18 O7 -25(2) 2_777 .
C33 C10 C18 O8 -31(2) . .
C32 C10 C18 O8 155.2(16) 2_777 .
C38 N2 C28 C25 -177.5(18) . .
C38 N2 C28 C50 2.2(17) . .
C32 C25 C28 N2 177.7(16) . .
C32 C25 C28 C50 -2(3) . .
C45 N3 C30 C35 0.7(17) . .
C45 N3 C30 C22 178.6(17) . .
C34 C22 C30 C35 0(2) . .
C34 C22 C30 N3 -177.9(16) . .
C28 C25 C32 C10 0(2) . 2_777
C28 C25 C32 C12 179.0(15) . .
O5 C12 C32 C25 49(2) . .
O6 C12 C32 C25 -122.6(17) . .
O5 C12 C32 C10 -131.5(16) . 2_777
O6 C12 C32 C10 56(2) . 2_777
C32 C10 C33 C50 4(2) 2_777 2_777
C18 C10 C33 C50 -169.5(15) . 2_777
C30 C22 C34 C37 0(2) . .
C30 C22 C34 C15 -178.2(14) . .
O4 C15 C34 C22 38(2) . .
O3 C15 C34 C22 -141.2(16) . .
O4 C15 C34 C37 -140.2(18) . .
O3 C15 C34 C37 41(2) . .
N3 C30 C35 C41 178.6(15) . .
C22 C30 C35 C41 0(2) . .
N3 C30 C35 N4 -1.1(17) . .
C22 C30 C35 N4 -179.3(13) . .
C45 N4 C35 C41 -178.6(18) . .
Ag1 N4 C35 C41 11(2) 1_445 .
C45 N4 C35 C30 1.0(18) . .
Ag1 N4 C35 C30 -169.4(10) 1_445 .
C22 C34 C37 C41 0(3) . .
C15 C34 C37 C41 178.3(16) . .
C22 C34 C37 C55 -178.9(16) . .
C15 C34 C37 C55 -1(3) . .
C50 N1 C38 N2 2.7(19) . .
Ag1 N1 C38 N2 166.7(10) . .
C28 N2 C38 N1 -3.2(18) . .
C30 C35 C41 C37 0(3) . .
N4 C35 C41 C37 179.4(15) . .
C34 C37 C41 C35 0(3) . .
C55 C37 C41 C35 179.1(15) . .
C35 N4 C45 N3 -1(2) . .
Ag1 N4 C45 N3 169.5(11) 1_445 .
C30 N3 C45 N4 0(2) . .
N2 C28 C50 C33 -178.7(14) . 2_777
C25 C28 C50 C33 1(2) . 2_777
N2 C28 C50 N1 -0.7(17) . .
C25 C28 C50 N1 179.1(14) . .
C38 N1 C50 C33 176.6(17) . 2_777
Ag1 N1 C50 C33 13(2) . 2_777
C38 N1 C50 C28 -1.2(18) . .
Ag1 N1 C50 C28 -164.4(10) . .
C41 C37 C55 O2 -128.6(17) . .
C34 C37 C55 O2 51(2) . .
C41 C37 C55 O1 54(2) . .
C34 C37 C55 O1 -127.1(18) . .
